data_7205417
loop_
_publ_author_name
'Dey, Sandeep Kumar'
'Pramanik, Avijit'
'Das, Gopal'

_publ_section_title
;
 Anion specificity induced conformational changes in cresol-based
 tripodal podands controlled by weak interactions: structural and
 Hirshfeld surface analysis
;
_journal_issue 5
_journal_name_full CrystEngComm
_journal_page_first 1664
_journal_paper_doi 10.1039/c0ce00518e
_journal_volume 13
_journal_year 2011
_chemical_formula_moiety 'C27 H34 N O3, Cl O4'
_chemical_formula_sum 'C27 H34 Cl N O7'
_chemical_formula_weight 520.00
_chemical_name_systematic
;
?
;
_space_group_IT_number 2
_symmetry_cell_setting triclinic
_symmetry_space_group_name_Hall '-P 1'
_symmetry_space_group_name_H-M 'P -1'
_atom_sites_solution_hydrogens geom
_atom_sites_solution_primary direct
_atom_sites_solution_secondary difmap
_audit_creation_method SHELXL-97
_cell_angle_alpha 98.5670(12)
_cell_angle_beta 109.2240(10)
_cell_angle_gamma 97.0280(11)
_cell_formula_units_Z 2
_cell_length_a 10.5293(2)
_cell_length_b 10.7210(1)
_cell_length_c 13.2388(2)
_cell_measurement_reflns_used 5805
_cell_measurement_temperature 298(2)
_cell_measurement_theta_max 23.96
_cell_measurement_theta_min 2.58
_cell_volume 1371.67(4)
_computing_cell_refinement 'Bruker SMART'
_computing_data_collection 'Bruker SMART'
_computing_data_reduction 'Bruker SMART'
_computing_molecular_graphics 'Bruker SHELXTL'
_computing_publication_material 'Bruker SHELXTL'
_computing_structure_refinement 'SHELXL-97 (Sheldrick, 1997)'
_computing_structure_solution 'SHELXS-97 (Sheldrick, 1990)'
_diffrn_ambient_temperature 298(2)
_diffrn_measured_fraction_theta_full 0.962
_diffrn_measured_fraction_theta_max 0.962
_diffrn_measurement_device_type 'CCD area detector'
_diffrn_measurement_method 'phi and omega scans'
_diffrn_radiation_monochromator graphite
_diffrn_radiation_source 'fine-focus sealed tube'
_diffrn_radiation_type MoK\a
_diffrn_radiation_wavelength 0.71073
_diffrn_reflns_av_R_equivalents 0.0205
_diffrn_reflns_av_sigmaI/netI 0.0232
_diffrn_reflns_limit_h_max 14
_diffrn_reflns_limit_h_min -13
_diffrn_reflns_limit_k_max 14
_diffrn_reflns_limit_k_min -14
_diffrn_reflns_limit_l_max 17
_diffrn_reflns_limit_l_min -17
_diffrn_reflns_number 19400
_diffrn_reflns_theta_full 28.30
_diffrn_reflns_theta_max 28.30
_diffrn_reflns_theta_min 1.66
_exptl_absorpt_coefficient_mu 0.183
_exptl_absorpt_correction_T_max 0.950
_exptl_absorpt_correction_T_min 0.936
_exptl_absorpt_correction_type multi-scan
_exptl_absorpt_process_details 'SADAS (Sheldrick, 1997)'
_exptl_crystal_colour Colorless
_exptl_crystal_density_diffrn 1.259
_exptl_crystal_density_method 'not measured'
_exptl_crystal_description rectangular
_exptl_crystal_F_000 552
_exptl_crystal_size_max 0.36
_exptl_crystal_size_mid 0.31
_exptl_crystal_size_min 0.28
_refine_diff_density_max 1.180
_refine_diff_density_min -0.552
_refine_diff_density_rms 0.057
_refine_ls_extinction_method none
_refine_ls_goodness_of_fit_ref 1.078
_refine_ls_matrix_type full
_refine_ls_number_parameters 333
_refine_ls_number_reflns 6551
_refine_ls_number_restraints 0
_refine_ls_restrained_S_all 1.078
_refine_ls_R_factor_all 0.0914
_refine_ls_R_factor_gt 0.0795
_refine_ls_shift/su_max 0.021
_refine_ls_shift/su_mean 0.008
_refine_ls_structure_factor_coef Fsqd
_refine_ls_weighting_details 'calc w=1/[\s^2^(Fo^2^)+(0.1810P)^2^+0.2464P] where P=(Fo^2^+2Fc^2^)/3'
_refine_ls_weighting_scheme calc
_refine_ls_wR_factor_gt 0.1937
_refine_ls_wR_factor_ref 0.2108
_reflns_number_gt 6070
_reflns_number_total 6551
_reflns_threshold_expression >2sigma(I)
_cod_data_source_file C0CE00518E.TXT
_cod_data_source_block o-CresolClO4
_cod_depositor_comments
;
The following automatic conversions were performed:
'_symmetry_cell_setting' value 'Triclinic' changed to 'triclinic'
according to '/home/saulius/struct/CIF-dictionaries/cif_core.dic'
dictionary named 'cif_core.dic' version 2.4.1 from 2010-06-29.

Automatic conversion script
Id: cif_fix_enum 1555 2011-01-17 13:19:09Z saulius 
;
_cod_original_cell_volume 1371.66(4)
_cod_original_sg_symbol_H-M P-1
_cod_database_code 7205417

loop_
_symmetry_equiv_pos_as_xyz
'x, y, z'
'-x, -y, -z'

loop_
_atom_site_label
_atom_site_type_symbol
_atom_site_fract_x
_atom_site_fract_y
_atom_site_fract_z
_atom_site_U_iso_or_equiv
_atom_site_adp_type
_atom_site_occupancy
_atom_site_symmetry_multiplicity
_atom_site_calc_flag
_atom_site_refinement_flags
_atom_site_disorder_assembly
_atom_site_disorder_group
Cl1 Cl 0.29265(8) 0.07700(7) 0.22351(6) 0.0682(3) Uani 1 1 d . . .
N1 N 0.8041(3) 0.8868(2) 0.1640(2) 0.0676(7) Uani 1 1 d . . .
C2 C 1.0183(3) 0.9604(3) 0.3249(3) 0.0713(8) Uani 1 1 d . . .
H2A H 1.0679 0.9185 0.2839 0.086 Uiso 1 1 calc R . .
H2B H 1.0793 1.0351 0.3763 0.086 Uiso 1 1 calc R . .
C1 C 0.8960(4) 0.9986(3) 0.2498(3) 0.0738(8) Uani 1 1 d . . .
H1A H 0.9258 1.0637 0.2146 0.089 Uiso 1 1 calc R . .
H1B H 0.8450 1.0359 0.2918 0.089 Uiso 1 1 calc R . .
C3 C 1.0631(3) 0.8319(3) 0.4620(2) 0.0670(8) Uani 1 1 d . . .
C4 C 1.2026(4) 0.8737(4) 0.4942(3) 0.0836(10) Uani 1 1 d . . .
H4 H 1.2376 0.9335 0.4614 0.100 Uiso 1 1 calc R . .
C8 C 1.0081(4) 0.7428(3) 0.5094(3) 0.0774(9) Uani 1 1 d . . .
C6 C 1.2394(6) 0.7388(6) 0.6249(4) 0.1181(18) Uani 1 1 d . . .
H5 H 1.2984 0.7088 0.6815 0.142 Uiso 1 1 calc R . .
C7 C 1.0984(5) 0.6948(4) 0.5903(3) 0.0984(13) Uani 1 1 d . . .
H6 H 1.0647 0.6327 0.6217 0.118 Uiso 1 1 calc R . .
C9 C 0.8573(5) 0.6954(4) 0.4718(4) 0.0998(12) Uani 1 1 d . . .
H8A H 0.8122 0.7663 0.4820 0.150 Uiso 1 1 calc R . .
H8B H 0.8389 0.6340 0.5135 0.150 Uiso 1 1 calc R . .
H8C H 0.8240 0.6554 0.3958 0.150 Uiso 1 1 calc R . .
C5 C 1.2905(5) 0.8242(5) 0.5770(3) 0.1063(15) Uani 1 1 d . . .
H9 H 1.3846 0.8506 0.5990 0.128 Uiso 1 1 calc R . .
C20 C 0.8110(4) 0.7167(3) 0.0177(3) 0.0781(9) Uani 1 1 d . . .
H11A H 0.7125 0.6899 -0.0064 0.094 Uiso 1 1 calc R . .
H11B H 0.8399 0.6984 -0.0445 0.094 Uiso 1 1 calc R . .
C19 C 0.8530(4) 0.8575(4) 0.0701(3) 0.0823(10) Uani 1 1 d . . .
H10A H 0.9519 0.8814 0.0960 0.099 Uiso 1 1 calc R . .
H10B H 0.8149 0.9078 0.0161 0.099 Uiso 1 1 calc R . .
C10 C 0.6566(4) 0.9033(4) 0.1261(4) 0.0934(12) Uani 1 1 d . . .
H12A H 0.6516 0.9925 0.1233 0.112 Uiso 1 1 calc R . .
H12B H 0.6079 0.8520 0.0534 0.112 Uiso 1 1 calc R . .
C11 C 0.5920(4) 0.8618(4) 0.2039(4) 0.1000(13) Uani 1 1 d . . .
H13A H 0.6421 0.9097 0.2776 0.120 Uiso 1 1 calc R . .
H13B H 0.4979 0.8746 0.1827 0.120 Uiso 1 1 calc R . .
C21 C 0.8778(3) 0.5240(3) 0.0766(2) 0.0678(7) Uani 1 1 d . . .
C26 C 0.9608(3) 0.4742(3) 0.1595(2) 0.0715(8) Uani 1 1 d . . .
C22 C 0.7987(4) 0.4475(4) -0.0251(3) 0.0803(9) Uani 1 1 d . . .
H15 H 0.7444 0.4825 -0.0806 0.096 Uiso 1 1 calc R . .
C23 C 0.8034(4) 0.3170(4) -0.0410(3) 0.0913(11) Uani 1 1 d . . .
H16 H 0.7516 0.2643 -0.1083 0.110 Uiso 1 1 calc R . .
C25 C 0.9626(4) 0.3450(4) 0.1411(3) 0.0850(10) Uani 1 1 d . . .
H18 H 1.0176 0.3099 0.1961 0.102 Uiso 1 1 calc R . .
C24 C 0.8820(5) 0.2652(4) 0.0397(4) 0.0965(12) Uani 1 1 d . . .
H17 H 0.8826 0.1776 0.0281 0.116 Uiso 1 1 calc R . .
C27 C 1.0482(5) 0.5620(4) 0.2669(3) 0.0945(11) Uani 1 1 d . . .
H20A H 1.1027 0.6318 0.2536 0.142 Uiso 1 1 calc R . .
H20B H 1.1071 0.5149 0.3122 0.142 Uiso 1 1 calc R . .
H20C H 0.9904 0.5952 0.3032 0.142 Uiso 1 1 calc R . .
C17 C 0.5319(3) 0.5290(3) 0.2348(3) 0.0746(8) Uani 1 1 d . . .
C12 C 0.5351(3) 0.6611(4) 0.2545(3) 0.0810(9) Uani 1 1 d . . .
C16 C 0.4701(4) 0.4565(5) 0.2877(4) 0.0973(12) Uani 1 1 d . . .
H25 H 0.4637 0.3679 0.2729 0.117 Uiso 1 1 calc R . .
C13 C 0.4813(5) 0.7168(5) 0.3281(4) 0.1129(15) Uani 1 1 d . . .
H22 H 0.4849 0.8050 0.3422 0.135 Uiso 1 1 calc R . .
C14 C 0.4209(6) 0.6371(7) 0.3811(5) 0.1304(19) Uani 1 1 d . . .
H26 H 0.3829 0.6730 0.4302 0.156 Uiso 1 1 calc R . .
C15 C 0.4171(5) 0.5100(7) 0.3623(5) 0.1252(17) Uani 1 1 d . . .
H23 H 0.3788 0.4585 0.3994 0.150 Uiso 1 1 calc R . .
C18 C 0.5922(4) 0.4703(4) 0.1562(3) 0.0898(10) Uani 1 1 d . . .
H27A H 0.5427 0.4828 0.0844 0.135 Uiso 1 1 calc R . .
H27B H 0.5862 0.3801 0.1556 0.135 Uiso 1 1 calc R . .
H27C H 0.6864 0.5103 0.1780 0.135 Uiso 1 1 calc R . .
O5 O 0.3840(3) 0.1108(4) 0.1713(3) 0.1187(11) Uani 1 1 d . . .
O7 O 0.3174(6) -0.0219(6) 0.2720(6) 0.227(3) Uani 1 1 d . . .
O4 O 0.3039(9) 0.1695(6) 0.3074(6) 0.278(4) Uani 1 1 d . . .
O1 O 0.9683(2) 0.8746(2) 0.38099(16) 0.0698(6) Uani 1 1 d . . .
O3 O 0.8788(2) 0.6537(2) 0.10176(16) 0.0757(6) Uani 1 1 d . . .
O2 O 0.5981(3) 0.7305(2) 0.1971(2) 0.0880(7) Uani 1 1 d . . .
O6 O 0.1590(4) 0.0634(7) 0.1574(4) 0.195(3) Uani 1 1 d . . .
H1N H 0.811(3) 0.819(3) 0.192(2) 0.052(7) Uiso 1 1 d . . .

loop_
_atom_site_aniso_label
_atom_site_aniso_U_11
_atom_site_aniso_U_22
_atom_site_aniso_U_33
_atom_site_aniso_U_23
_atom_site_aniso_U_13
_atom_site_aniso_U_12
Cl1 0.0652(5) 0.0677(5) 0.0677(5) 0.0159(3) 0.0171(3) 0.0121(3)
N1 0.0708(16) 0.0639(13) 0.0680(14) 0.0293(12) 0.0163(12) 0.0155(12)
C2 0.0694(19) 0.0780(18) 0.0646(16) 0.0164(14) 0.0219(14) 0.0093(15)
C1 0.085(2) 0.0657(16) 0.0704(18) 0.0220(14) 0.0237(16) 0.0137(15)
C3 0.0688(18) 0.0806(18) 0.0520(14) 0.0088(13) 0.0184(13) 0.0292(15)
C4 0.071(2) 0.116(3) 0.0629(18) 0.0105(17) 0.0185(15) 0.0358(19)
C8 0.096(2) 0.084(2) 0.0611(17) 0.0193(15) 0.0308(17) 0.0325(18)
C6 0.134(4) 0.158(4) 0.077(2) 0.038(3) 0.027(3) 0.092(4)
C7 0.131(4) 0.102(3) 0.078(2) 0.035(2) 0.038(2) 0.055(3)
C9 0.109(3) 0.102(3) 0.102(3) 0.041(2) 0.046(3) 0.021(2)
C5 0.083(3) 0.151(4) 0.079(2) 0.006(3) 0.015(2) 0.061(3)
C20 0.085(2) 0.087(2) 0.0582(16) 0.0181(15) 0.0188(16) 0.0150(17)
C19 0.096(3) 0.089(2) 0.0602(17) 0.0277(15) 0.0245(17) 0.0044(18)
C10 0.076(2) 0.074(2) 0.117(3) 0.036(2) 0.007(2) 0.0210(17)
C11 0.067(2) 0.081(2) 0.151(4) 0.020(2) 0.034(2) 0.0253(18)
C21 0.0616(17) 0.0807(19) 0.0630(16) 0.0090(14) 0.0274(14) 0.0120(14)
C26 0.0714(19) 0.087(2) 0.0607(16) 0.0133(14) 0.0298(15) 0.0171(16)
C22 0.071(2) 0.093(2) 0.0665(18) 0.0027(16) 0.0198(15) 0.0091(17)
C23 0.096(3) 0.092(2) 0.075(2) -0.0042(19) 0.031(2) -0.002(2)
C25 0.098(3) 0.089(2) 0.078(2) 0.0218(18) 0.040(2) 0.029(2)
C24 0.122(3) 0.079(2) 0.095(3) 0.010(2) 0.052(3) 0.017(2)
C27 0.108(3) 0.099(2) 0.0681(19) 0.0188(18) 0.017(2) 0.026(2)
C17 0.0529(16) 0.086(2) 0.084(2) 0.0273(17) 0.0175(15) 0.0184(14)
C12 0.0522(16) 0.100(2) 0.094(2) 0.0194(19) 0.0273(16) 0.0201(16)
C16 0.073(2) 0.117(3) 0.125(3) 0.058(3) 0.044(2) 0.035(2)
C13 0.092(3) 0.111(3) 0.146(4) 0.008(3) 0.062(3) 0.024(2)
C14 0.113(4) 0.170(5) 0.147(4) 0.041(4) 0.086(4) 0.046(4)
C15 0.100(3) 0.151(5) 0.152(5) 0.063(4) 0.063(3) 0.032(3)
C18 0.090(3) 0.092(2) 0.089(2) 0.0280(19) 0.027(2) 0.022(2)
O5 0.094(2) 0.169(3) 0.111(2) 0.053(2) 0.0495(18) 0.022(2)
O7 0.229(6) 0.279(6) 0.345(8) 0.244(7) 0.203(6) 0.177(5)
O4 0.345(9) 0.209(6) 0.269(7) -0.106(5) 0.216(7) -0.109(6)
O1 0.0658(12) 0.0835(13) 0.0624(11) 0.0259(10) 0.0204(10) 0.0160(10)
O3 0.0827(15) 0.0842(14) 0.0567(11) 0.0129(10) 0.0178(10) 0.0228(12)
O2 0.0793(15) 0.0752(14) 0.123(2) 0.0269(13) 0.0471(15) 0.0229(12)
O6 0.086(2) 0.372(8) 0.147(3) 0.146(4) 0.032(2) 0.026(3)

loop_
_atom_type_symbol
_atom_type_description
_atom_type_scat_dispersion_real
_atom_type_scat_dispersion_imag
_atom_type_scat_source
C C 0.0033 0.0016 'International Tables Vol C Tables 4.2.6.8 and 6.1.1.4'
H H 0.0000 0.0000 'International Tables Vol C Tables 4.2.6.8 and 6.1.1.4'
N N 0.0061 0.0033 'International Tables Vol C Tables 4.2.6.8 and 6.1.1.4'
O O 0.0106 0.0060 'International Tables Vol C Tables 4.2.6.8 and 6.1.1.4'
Cl Cl 0.1484 0.1585 'International Tables Vol C Tables 4.2.6.8 and 6.1.1.4'

loop_
_geom_angle_atom_site_label_1
_geom_angle_atom_site_label_2
_geom_angle_atom_site_label_3
_geom_angle
_geom_angle_site_symmetry_1
_geom_angle_site_symmetry_3
_geom_angle_publ_flag
O7 Cl1 O4 101.8(5) . . ?
O7 Cl1 O6 112.8(4) . . ?
O4 Cl1 O6 102.9(5) . . ?
O7 Cl1 O5 113.8(3) . . ?
O4 Cl1 O5 112.0(3) . . ?
O6 Cl1 O5 112.5(2) . . ?
C1 N1 C19 112.1(3) . . ?
C1 N1 C10 112.2(3) . . ?
C19 N1 C10 111.9(3) . . ?
O1 C2 C1 106.3(3) . . ?
C2 C1 N1 112.0(3) . . ?
O1 C3 C4 123.2(3) . . ?
O1 C3 C8 115.0(3) . . ?
C4 C3 C8 121.9(3) . . ?
C3 C4 C5 118.8(4) . . ?
C3 C8 C7 117.7(4) . . ?
C3 C8 C9 121.5(3) . . ?
C7 C8 C9 120.8(4) . . ?
C5 C6 C7 120.5(4) . . ?
C8 C7 C6 120.7(4) . . ?
C6 C5 C4 120.4(5) . . ?
O3 C20 C19 104.4(3) . . ?
N1 C19 C20 110.9(3) . . ?
C11 C10 N1 109.2(3) . . ?
O2 C11 C10 105.0(3) . . ?
O3 C21 C26 115.3(3) . . ?
O3 C21 C22 122.7(3) . . ?
C26 C21 C22 121.9(3) . . ?
C25 C26 C21 118.5(3) . . ?
C25 C26 C27 121.6(3) . . ?
C21 C26 C27 119.9(3) . . ?
C23 C22 C21 117.9(4) . . ?
C24 C23 C22 121.4(3) . . ?
C26 C25 C24 120.7(4) . . ?
C23 C24 C25 119.5(4) . . ?
C16 C17 C12 118.1(4) . . ?
C16 C17 C18 121.7(4) . . ?
C12 C17 C18 120.2(3) . . ?
C13 C12 C17 120.7(4) . . ?
C13 C12 O2 123.6(4) . . ?
C17 C12 O2 115.7(3) . . ?
C17 C16 C15 122.2(5) . . ?
C12 C13 C14 118.4(5) . . ?
C15 C14 C13 121.1(5) . . ?
C14 C15 C16 119.4(5) . . ?
C3 O1 C2 117.8(2) . . ?
C21 O3 C20 119.3(2) . . ?
C12 O2 C11 118.6(3) . . ?

loop_
_geom_bond_atom_site_label_1
_geom_bond_atom_site_label_2
_geom_bond_distance
_geom_bond_site_symmetry_2
_geom_bond_publ_flag
Cl1 O7 1.329(4) . ?
Cl1 O4 1.337(5) . ?
Cl1 O6 1.367(4) . ?
Cl1 O5 1.400(3) . ?
N1 C1 1.500(4) . ?
N1 C19 1.502(4) . ?
N1 C10 1.508(5) . ?
C2 O1 1.420(4) . ?
C2 C1 1.491(5) . ?
C3 O1 1.382(4) . ?
C3 C4 1.382(5) . ?
C3 C8 1.387(5) . ?
C4 C5 1.402(5) . ?
C8 C7 1.389(5) . ?
C8 C9 1.494(6) . ?
C6 C5 1.344(7) . ?
C6 C7 1.398(7) . ?
C20 O3 1.422(4) . ?
C20 C19 1.510(5) . ?
C10 C11 1.498(6) . ?
C11 O2 1.408(4) . ?
C21 O3 1.379(4) . ?
C21 C26 1.382(5) . ?
C21 C22 1.394(4) . ?
C26 C25 1.373(5) . ?
C26 C27 1.511(5) . ?
C22 C23 1.392(5) . ?
C23 C24 1.357(6) . ?
C25 C24 1.408(6) . ?
C17 C16 1.361(5) . ?
C17 C12 1.396(5) . ?
C17 C18 1.490(5) . ?
C12 C13 1.379(6) . ?
C12 O2 1.396(4) . ?
C16 C15 1.374(7) . ?
C13 C14 1.403(7) . ?
C14 C15 1.342(8) . ?

loop_
_cod_related_entry_id
_cod_related_entry_database
_cod_related_entry_code
1 ChemSpider 30653730
